data_2213818
loop_
_publ_author_name
'Hu, Xue-Lei'
'Chen, Zhong'
'Qiu, Li'
'Pan, Zhi-Quan'

_publ_section_title
;[13,27-Dimethyl-3,6,9,17,20,23-hexaazatricyclo[23.3.1.1^11,15^]triaconta-1(29),2,9,11,13,15(30),16,23,25,27-decaene-29,30-diol-\k^5^<i>N</i>^3^,<i>N</i>^6^,<i>N</i>^9^,<i>O</i>^29^,<i>O</i>^30^]bis(nitrato-\k^2^<i>O</i>,<i>O</i>')lutetium(III)--nitrate--water--ethyl
 acetate (1/1/0.5/0.25)
;
_journal_coeditor_code HG2233
_journal_issue 6
_journal_name_full 'Acta Crystallographica Section E'
_journal_page_first m1668
_journal_page_last m1669
_journal_paper_doi 10.1107/S1600536807022350
_journal_volume 63
_journal_year 2007
_chemical_formula_iupac '[Lu (C26 H34 N6 O2) (N O3)2] N O3 , 0.5H2 O , 0.25C4 H8 O2'
_chemical_formula_moiety 'C26 H34 Lu N8 O8 + , N1 O3 - , 0.5H2 O , 0.25C4 H8 O2'
_chemical_formula_sum 'C27 H37 Lu N9 O12'
_chemical_formula_weight 854.63
_chemical_name_systematic
;
[13,27-Dimethyl-3,6,9,17,20,23-hexaazatricyclo[23.3.1.1^11,15^]triaconta-
1(29),2,9,11,13,15(30),16,23,25,27-decaene-29,30-diol-
\k^5^N^3^,N^6^,N^9^,O^29^,O^30^]bis(nitrato-\k^2^O,O')lutetium(III)--
nitrate--water--ethyl acetate (1/1/0.5/0.25)
;
_space_group_IT_number 9
_symmetry_cell_setting monoclinic
_symmetry_space_group_name_Hall 'C -2yc'
_symmetry_space_group_name_H-M 'C 1 c 1'
_atom_sites_solution_hydrogens geom
_atom_sites_solution_primary direct
_atom_sites_solution_secondary difmap
_audit_creation_method SHELXL97
_cell_angle_alpha 90.00
_cell_angle_beta 102.307(2)
_cell_angle_gamma 90.00
_cell_formula_units_Z 8
_cell_length_a 24.649(3)
_cell_length_b 14.0182(11)
_cell_length_c 21.4453(17)
_cell_measurement_reflns_used 5188
_cell_measurement_temperature 291(2)
_cell_measurement_theta_max 25.58
_cell_measurement_theta_min 2.71
_cell_volume 7239.8(12)
_computing_cell_refinement 'SAINT (Bruker, 2000)'
_computing_data_collection 'SMART (Bruker, 2000)'
_computing_data_reduction SAINT
_computing_molecular_graphics SHELXTL
_computing_publication_material SHELXTL
_computing_structure_refinement SHELXTL
_computing_structure_solution 'SHELXTL (Bruker, 2000)'
_diffrn_ambient_temperature 291(2)
_diffrn_measured_fraction_theta_full 0.997
_diffrn_measured_fraction_theta_max 0.997
_diffrn_measurement_device_type 'Bruker SMART CCD area-detector'
_diffrn_measurement_method '\f and \w'
_diffrn_radiation_monochromator graphite
_diffrn_radiation_source 'sealed tube'
_diffrn_radiation_type MoK\a
_diffrn_radiation_wavelength 0.71073
_diffrn_reflns_av_R_equivalents 0.0462
_diffrn_reflns_av_sigmaI/netI 0.0777
_diffrn_reflns_limit_h_max 30
_diffrn_reflns_limit_h_min -28
_diffrn_reflns_limit_k_max 17
_diffrn_reflns_limit_k_min -17
_diffrn_reflns_limit_l_max 18
_diffrn_reflns_limit_l_min -26
_diffrn_reflns_number 20514
_diffrn_reflns_theta_full 26.00
_diffrn_reflns_theta_max 26.00
_diffrn_reflns_theta_min 2.03
_diffrn_standards_number 0
_exptl_absorpt_coefficient_mu 2.796
_exptl_absorpt_correction_T_max 0.51
_exptl_absorpt_correction_T_min 0.42
_exptl_absorpt_correction_type multi-scan
_exptl_absorpt_process_details '(SADABS; Bruker, 2000)'
_exptl_crystal_colour yellow
_exptl_crystal_density_diffrn 1.568
_exptl_crystal_density_method 'not measured'
_exptl_crystal_description block
_exptl_crystal_F_000 3432
_exptl_crystal_size_max 0.32
_exptl_crystal_size_mid 0.26
_exptl_crystal_size_min 0.24
_refine_diff_density_max 1.066
_refine_diff_density_min -1.577
_refine_ls_abs_structure_details 'Flack (1983), with 2678 Friedel pairs'
_refine_ls_abs_structure_Flack 0.016(10)
_refine_ls_extinction_method none
_refine_ls_goodness_of_fit_ref 0.978
_refine_ls_hydrogen_treatment constr
_refine_ls_matrix_type full
_refine_ls_number_parameters 913
_refine_ls_number_reflns 9791
_refine_ls_number_restraints 2
_refine_ls_restrained_S_all 0.978
_refine_ls_R_factor_all 0.0590
_refine_ls_R_factor_gt 0.0503
_refine_ls_shift/su_max 0.000
_refine_ls_shift/su_mean 0.000
_refine_ls_structure_factor_coef Fsqd
_refine_ls_weighting_details 'calc w = 1/[\s^2^(Fo^2^)+(0.06P)^2^+1.55P] where P=(Fo^2^+2Fc^2^)/3'
_refine_ls_weighting_scheme calc
_refine_ls_wR_factor_gt 0.1025
_refine_ls_wR_factor_ref 0.1042
_reflns_number_gt 8284
_reflns_number_total 9791
_reflns_threshold_expression I>2\s(I)
_cod_data_source_file hg2233.cif
_cod_data_source_block I
_cod_original_cell_volume 7239.8(11)
_cod_original_sg_symbol_H-M 'C c'
_cod_original_formula_sum 'C27 H37 Lu1 N9 O12'
_cod_database_code 2213818
_cod_database_fobs_code 2213818

loop_
_symmetry_equiv_pos_as_xyz
'x, y, z'
'x, -y, z+1/2'
'x+1/2, y+1/2, z'
'x+1/2, -y+1/2, z+1/2'

loop_
_atom_site_type_symbol
_atom_site_label
_atom_site_fract_x
_atom_site_fract_y
_atom_site_fract_z
_atom_site_U_iso_or_equiv
_atom_site_adp_type
_atom_site_calc_flag
_atom_site_refinement_flags
_atom_site_occupancy
C C1 0.9197(4) 0.6393(7) 0.5542(6) 0.043(2) Uani d . 1
C C2 0.9711(4) 0.6880(7) 0.5549(6) 0.040(2) Uani d . 1
C C3 0.9722(5) 0.7835(6) 0.5339(6) 0.045(3) Uani d . 1
H H3 1.0062 0.8125 0.5342 0.054 Uiso calc R 1
C C4 0.9244(5) 0.8340(7) 0.5132(6) 0.050(3) Uani d . 1
C C5 0.8765(5) 0.7906(8) 0.5130(6) 0.055(3) Uani d . 1
H H5 0.8442 0.8258 0.4995 0.066 Uiso calc R 1
C C6 0.8709(4) 0.6956(8) 0.5316(6) 0.045(3) Uani d . 1
C C7 0.9282(5) 0.9340(7) 0.4926(6) 0.054(3) Uani d . 1
H H7A 0.8916 0.9582 0.4757 0.080 Uiso calc R 1
H H7B 0.9497 0.9367 0.4602 0.080 Uiso calc R 1
H H7C 0.9458 0.9720 0.5284 0.080 Uiso calc R 1
C C8 0.8162(5) 0.6599(8) 0.5362(6) 0.049(3) Uani d . 1
H H8 0.7878 0.7049 0.5283 0.059 Uiso calc R 1
C C9 0.7438(5) 0.5612(9) 0.5532(7) 0.052(3) Uani d . 1
H H9A 0.7247 0.5244 0.5168 0.063 Uiso calc R 1
H H9B 0.7251 0.6222 0.5528 0.063 Uiso calc R 1
C C10 0.7423(5) 0.5092(8) 0.6134(6) 0.049(3) Uani d . 1
H H10A 0.7599 0.5470 0.6500 0.059 Uiso calc R 1
H H10B 0.7042 0.4971 0.6163 0.059 Uiso calc R 1
C C11 0.7781(5) 0.3693(8) 0.6744(6) 0.052(3) Uani d . 1
H H11A 0.7420 0.3599 0.6846 0.062 Uiso calc R 1
H H11B 0.8007 0.4071 0.7080 0.062 Uiso calc R 1
C C12 0.8055(5) 0.2746(9) 0.6691(6) 0.057(3) Uani d . 1
H H12A 0.8178 0.2472 0.7112 0.069 Uiso calc R 1
H H12B 0.7789 0.2312 0.6438 0.069 Uiso calc R 1
C C13 0.8871(5) 0.2180(9) 0.6469(5) 0.051(3) Uani d . 1
H H13 0.8802 0.1712 0.6749 0.062 Uiso calc R 1
C C14 0.9349(3) 0.2014(5) 0.6188(3) 0.040(3) Uani d G 1
C C15 0.9667(3) 0.1209(4) 0.6392(3) 0.054(4) Uani d G 1
H H15 0.9573 0.0813 0.6701 0.065 Uiso calc R 1
C C16 1.0125(3) 0.0996(4) 0.6135(4) 0.059(4) Uani d G 1
C C17 1.0265(3) 0.1588(6) 0.5674(4) 0.056(3) Uani d G 1
H H17 1.0571 0.1446 0.5502 0.067 Uiso calc R 1
C C18 0.9947(3) 0.2393(5) 0.5470(3) 0.054(3) Uani d G 1
C C19 0.9489(3) 0.2606(4) 0.5727(3) 0.046(3) Uani d G 1
C C20 1.0465(5) 0.0076(8) 0.6313(6) 0.058(3) Uani d . 1
H H20A 1.0267 -0.0345 0.6539 0.088 Uiso calc R 1
H H20B 1.0818 0.0232 0.6580 0.088 Uiso calc R 1
H H20C 1.0520 -0.0231 0.5932 0.088 Uiso calc R 1
C C21 1.0143(6) 0.3040(10) 0.4989(7) 0.065(4) Uani d . 1
H H21 1.0444 0.2733 0.4831 0.078 Uiso calc R 1
C C22 0.9861(6) 0.4177(8) 0.4176(7) 0.062(3) Uani d . 1
H H22A 0.9938 0.4066 0.3757 0.074 Uiso calc R 1
H H22B 0.9578 0.4667 0.4142 0.074 Uiso calc R 1
C C23 1.0382(5) 0.4466(8) 0.4648(6) 0.049(3) Uani d . 1
H H23A 1.0713 0.4243 0.4516 0.059 Uiso calc R 1
H H23B 1.0404 0.5153 0.4705 0.059 Uiso calc R 1
C C24 1.0743(5) 0.4001(9) 0.5807(6) 0.061(3) Uani d . 1
H H24A 1.1089 0.3773 0.5714 0.073 Uiso calc R 1
H H24B 1.0640 0.3578 0.6121 0.073 Uiso calc R 1
C C25 1.0821(5) 0.5007(8) 0.6073(7) 0.054(3) Uani d . 1
H H25A 1.0968 0.4984 0.6530 0.064 Uiso calc R 1
H H25B 1.1083 0.5350 0.5877 0.064 Uiso calc R 1
C C26 1.0234(4) 0.6374(7) 0.5722(5) 0.043(2) Uani d . 1
H H26 1.0555 0.6687 0.5675 0.052 Uiso calc R 1
C C27 0.6628(5) -0.0607(8) 0.8491(6) 0.051(3) Uani d . 1
C C28 0.6884(4) -0.1463(7) 0.8727(5) 0.043(2) Uani d . 1
C C29 0.6701(4) -0.2323(7) 0.8434(7) 0.051(3) Uani d . 1
H H29 0.6879 -0.2880 0.8604 0.061 Uiso calc R 1
C C30 0.6263(5) -0.2399(7) 0.7895(7) 0.056(3) Uani d . 1
C C31 0.5985(5) -0.1562(7) 0.7699(6) 0.050(3) Uani d . 1
H H31 0.5670 -0.1592 0.7372 0.060 Uiso calc R 1
C C32 0.6154(5) -0.0653(7) 0.7970(5) 0.042(2) Uani d . 1
C C33 0.6069(5) -0.3341(8) 0.7597(7) 0.062(4) Uani d . 1
H H33A 0.6329 -0.3568 0.7355 0.093 Uiso calc R 1
H H33B 0.5711 -0.3265 0.7319 0.093 Uiso calc R 1
H H33C 0.6044 -0.3793 0.7926 0.093 Uiso calc R 1
C C34 0.5814(4) 0.0168(8) 0.7729(6) 0.049(3) Uani d . 1
H H34 0.5461 0.0044 0.7486 0.059 Uiso calc R 1
C C35 0.5516(4) 0.1746(8) 0.7561(6) 0.050(3) Uani d . 1
H H35A 0.5271 0.1493 0.7182 0.060 Uiso calc R 1
H H35B 0.5295 0.1873 0.7876 0.060 Uiso calc R 1
C C36 0.5767(5) 0.2641(8) 0.7401(6) 0.049(3) Uani d . 1
H H36A 0.5938 0.2546 0.7038 0.059 Uiso calc R 1
H H36B 0.5486 0.3133 0.7293 0.059 Uiso calc R 1
C C37 0.6478(5) 0.3853(7) 0.7905(6) 0.050(3) Uani d . 1
H H37A 0.6624 0.3846 0.7519 0.060 Uiso calc R 1
H H37B 0.6213 0.4372 0.7871 0.060 Uiso calc R 1
C C38 0.6937(4) 0.4018(9) 0.8460(6) 0.051(3) Uani d . 1
H H38A 0.6797 0.4046 0.8850 0.061 Uiso calc R 1
H H38B 0.7123 0.4615 0.8412 0.061 Uiso calc R 1
C C39 0.7845(5) 0.3431(8) 0.8509(6) 0.049(3) Uani d . 1
H H39 0.7936 0.4075 0.8555 0.059 Uiso calc R 1
C C40 0.8274(5) 0.2798(8) 0.8475(6) 0.053(3) Uani d . 1
C C41 0.8802(5) 0.3194(8) 0.8479(6) 0.051(3) Uani d . 1
H H41 0.8848 0.3850 0.8531 0.061 Uiso calc R 1
C C42 0.9261(5) 0.2645(9) 0.8407(7) 0.059(3) Uani d . 1
C C43 0.9177(5) 0.1680(9) 0.8314(6) 0.056(3) Uani d . 1
H H43 0.9469 0.1308 0.8241 0.067 Uiso calc R 1
C C44 0.8659(5) 0.1219(8) 0.8326(6) 0.050(3) Uani d . 1
C C45 0.8203(4) 0.1779(6) 0.8436(5) 0.038(2) Uani d . 1
C C46 0.9822(5) 0.3050(9) 0.8427(7) 0.058(3) Uani d . 1
H H46A 1.0025 0.2634 0.8204 0.088 Uiso calc R 1
H H46B 1.0018 0.3111 0.8863 0.088 Uiso calc R 1
H H46C 0.9786 0.3666 0.8227 0.088 Uiso calc R 1
C C47 0.8622(4) 0.0231(7) 0.8258(6) 0.045(3) Uani d . 1
H H47 0.8922 -0.0100 0.8166 0.054 Uiso calc R 1
C C48 0.8125(6) -0.1293(8) 0.8313(7) 0.056(3) Uani d . 1
H H48A 0.8399 -0.1581 0.8107 0.068 Uiso calc R 1
H H48B 0.7759 -0.1466 0.8071 0.068 Uiso calc R 1
C C49 0.8200(6) -0.1655(8) 0.8978(7) 0.057(3) Uani d . 1
H H49A 0.8088 -0.2320 0.8968 0.068 Uiso calc R 1
H H49B 0.8589 -0.1619 0.9186 0.068 Uiso calc R 1
C C50 0.8126(5) -0.1082(9) 1.0030(6) 0.053(3) Uani d . 1
H H50A 0.8464 -0.0707 1.0113 0.064 Uiso calc R 1
H H50B 0.8206 -0.1718 1.0202 0.064 Uiso calc R 1
C C51 0.7663(5) -0.0596(10) 1.0305(6) 0.058(3) Uani d . 1
H H51A 0.7636 -0.0869 1.0713 0.070 Uiso calc R 1
H H51B 0.7722 0.0086 1.0353 0.070 Uiso calc R 1
C C52 0.7310(5) -0.1478(7) 0.9330(6) 0.045(3) Uani d . 1
H H52 0.7338 -0.2126 0.9505 0.054 Uiso calc R 1
C C53 0.7210(8) 0.7880(17) 0.6733(11) 0.048(5) Uani d P 0.50
H H53A 0.7306 0.7770 0.7185 0.072 Uiso calc PR 0.50
H H53B 0.7231 0.7290 0.6512 0.072 Uiso calc PR 0.50
H H53C 0.6839 0.8128 0.6617 0.072 Uiso calc PR 0.50
C C54 0.7593(9) 0.8558(15) 0.6559(9) 0.041(5) Uani d P 0.50
H H54A 0.7586 0.9148 0.6793 0.049 Uiso calc PR 0.50
H H54B 0.7488 0.8699 0.6106 0.049 Uiso calc PR 0.50
C C55 0.8599(8) 0.8684(18) 0.6700(14) 0.054(7) Uani d P 0.50
C C56 0.9091(9) 0.8130(16) 0.6889(11) 0.048(5) Uani d P 0.50
H H56A 0.9384 0.8525 0.7120 0.072 Uiso calc PR 0.50
H H56B 0.9198 0.7875 0.6518 0.072 Uiso calc PR 0.50
H H56C 0.9023 0.7615 0.7158 0.072 Uiso calc PR 0.50
Lu Lu1 0.861690(18) 0.43572(3) 0.58012(2) 0.04135(12) Uani d . 1
Lu Lu2 0.686348(16) 0.16395(2) 0.834229(18) 0.03540(10) Uani d . 1
N N1 0.8014(4) 0.5761(6) 0.5494(5) 0.046(2) Uani d . 1
N N2 0.7720(4) 0.4191(6) 0.6124(5) 0.046(2) Uani d . 1
H H2 0.7502 0.3815 0.5827 0.055 Uiso calc R 1
N N3 0.8538(4) 0.2866(6) 0.6385(4) 0.045(2) Uani d . 1
N N4 0.9676(5) 0.3261(7) 0.4451(5) 0.057(3) Uani d . 1
H H4A 0.9359 0.3351 0.4588 0.069 Uiso calc R 1
H H4B 0.9625 0.2790 0.4159 0.069 Uiso calc R 1
N N5 1.0309(4) 0.3991(6) 0.5223(5) 0.055(2) Uani d . 1
N N6 1.0278(4) 0.5506(6) 0.5939(5) 0.052(2) Uani d . 1
H H6A 0.9988 0.5216 0.6006 0.062 Uiso calc R 1
N N7 0.8102(5) 0.4138(7) 0.4465(6) 0.056(3) Uani d . 1
N N8 0.9215(4) 0.4878(8) 0.7090(5) 0.057(3) Uani d . 1
N N9 0.7326(4) 0.3201(6) 0.8481(6) 0.051(3) Uani d . 1
N N10 0.6186(4) 0.2922(6) 0.7962(5) 0.048(2) Uani d . 1
H H10 0.5997 0.3011 0.8279 0.058 Uiso calc R 1
N N11 0.5950(3) 0.1032(6) 0.7817(4) 0.042(2) Uani d . 1
N N12 0.7163(4) -0.0818(6) 0.9802(5) 0.050(2) Uani d . 1
H H12C 0.6901 -0.1084 0.9981 0.061 Uiso calc R 1
H H12D 0.7024 -0.0275 0.9607 0.061 Uiso calc R 1
N N13 0.7873(3) -0.1108(6) 0.9349(4) 0.041(2) Uani d . 1
N N14 0.8188(4) -0.0240(6) 0.8319(4) 0.042(2) Uani d . 1
H H14A 0.7905 0.0089 0.8368 0.050 Uiso calc R 1
N N15 0.7020(4) 0.1155(7) 0.7101(5) 0.049(2) Uani d . 1
N N16 0.6773(5) 0.2001(7) 0.9653(6) 0.057(3) Uani d . 1
N N17 0.6489(4) 0.7472(7) 0.0480(5) 0.056(2) Uani d . 1
N N18 0.9898(5) 0.1321(8) 0.3560(5) 0.059(3) Uani d . 1
O O1 0.9185(3) 0.5520(5) 0.5724(4) 0.0416(17) Uani d . 1
O O2 0.9172(3) 0.3362(5) 0.5484(4) 0.0427(17) Uani d . 1
O O3 0.8551(4) 0.4623(6) 0.4596(4) 0.057(2) Uani d . 1
O O4 0.7950(4) 0.3748(6) 0.4930(4) 0.060(2) Uani d . 1
O O5 0.7842(4) 0.4060(6) 0.3895(5) 0.070(3) Uani d . 1
O O6 0.9455(4) 0.4326(6) 0.6774(4) 0.059(2) Uani d . 1
O O7 0.8713(3) 0.5109(5) 0.6807(4) 0.051(2) Uani d . 1
O O8 0.9429(4) 0.5204(6) 0.7596(4) 0.066(2) Uani d . 1
O O9 0.7745(3) 0.1369(5) 0.8477(4) 0.0429(17) Uani d . 1
O O10 0.6809(3) 0.0204(5) 0.8760(3) 0.0414(17) Uani d . 1
O O11 0.6952(3) 0.1997(5) 0.7290(4) 0.050(2) Uani d . 1
O O12 0.7000(4) 0.0487(6) 0.7474(4) 0.054(2) Uani d . 1
O O13 0.7098(4) 0.1021(6) 0.6571(4) 0.056(2) Uani d . 1
O O14 0.7238(4) 0.1754(6) 0.9538(4) 0.052(2) Uani d . 1
O O15 0.6371(4) 0.2078(6) 0.9178(4) 0.054(2) Uani d . 1
O O16 0.6708(3) 0.2150(6) 1.0200(4) 0.056(2) Uani d . 1
O O17 0.6216(3) 0.6988(5) 0.0788(4) 0.052(2) Uani d . 1
O O18 0.6296(3) 0.8255(6) 0.0222(4) 0.054(2) Uani d . 1
O O19 0.6943(3) 0.7219(6) 0.0393(4) 0.054(2) Uani d . 1
O O20 1.0301(4) 0.1780(6) 0.3784(4) 0.060(2) Uani d . 1
O O21 0.9908(3) 0.0624(6) 0.3228(5) 0.059(2) Uani d . 1
O O22 0.9461(3) 0.1601(5) 0.3690(4) 0.055(2) Uani d . 1
O O23 0.8155(6) 0.8141(9) 0.6712(7) 0.039(3) Uani d P 0.50
O O24 0.8546(6) 0.9498(14) 0.6541(10) 0.065(5) Uani d P 0.50
O O25 0.8703(6) 0.6513(10) 0.8171(8) 0.066(4) Uani d P 0.60
H H25F 0.8771 0.6497 0.7799 0.079 Uiso d PR 0.60
H H25C 0.8395 0.6238 0.8167 0.079 Uiso d PR 0.60
O O26 0.5948(7) 0.5428(14) 0.9459(10) 0.056(5) Uani d P 0.40
H H26A 0.6012 0.5507 0.9861 0.067 Uiso d PR 0.40
H H26B 0.5846 0.4856 0.9370 0.067 Uiso d PR 0.40

loop_
_atom_site_aniso_label
_atom_site_aniso_U_11
_atom_site_aniso_U_22
_atom_site_aniso_U_33
_atom_site_aniso_U_12
_atom_site_aniso_U_13
_atom_site_aniso_U_23
C1 0.046(6) 0.027(5) 0.053(7) -0.003(4) 0.006(5) -0.004(5)
C2 0.031(5) 0.038(5) 0.057(7) -0.012(4) 0.019(4) -0.010(5)
C3 0.057(6) 0.024(5) 0.057(7) -0.004(4) 0.018(5) -0.006(5)
C4 0.058(7) 0.032(5) 0.053(7) -0.006(5) -0.004(5) -0.009(5)
C5 0.061(7) 0.036(6) 0.065(8) 0.020(5) 0.009(6) 0.007(6)
C6 0.041(6) 0.043(6) 0.053(7) 0.014(5) 0.015(5) -0.004(5)
C7 0.063(7) 0.038(6) 0.049(7) 0.007(5) -0.010(6) 0.002(5)
C8 0.044(6) 0.051(6) 0.050(7) 0.013(5) 0.005(5) -0.014(5)
C9 0.037(6) 0.057(7) 0.061(9) 0.007(5) 0.007(6) 0.001(6)
C10 0.048(6) 0.041(6) 0.058(8) 0.004(5) 0.013(5) 0.006(5)
C11 0.067(8) 0.044(6) 0.055(7) -0.019(5) 0.037(6) -0.016(5)
C12 0.056(7) 0.062(7) 0.055(8) -0.027(6) 0.015(6) -0.002(6)
C13 0.054(7) 0.061(7) 0.033(6) -0.018(6) -0.006(5) 0.007(5)
C14 0.056(7) 0.018(4) 0.039(6) 0.002(4) -0.005(5) 0.009(4)
C15 0.066(8) 0.028(5) 0.055(7) -0.003(5) -0.020(6) 0.011(5)
C16 0.068(8) 0.053(7) 0.046(7) 0.010(6) -0.013(6) -0.025(6)
C17 0.039(6) 0.058(7) 0.062(8) 0.008(5) -0.009(5) -0.016(6)
C18 0.065(8) 0.052(7) 0.040(6) 0.007(5) -0.003(6) -0.014(5)
C19 0.049(7) 0.040(6) 0.040(6) -0.002(5) -0.010(5) -0.008(5)
C20 0.064(8) 0.046(6) 0.052(8) 0.017(5) -0.015(6) -0.011(6)
C21 0.057(8) 0.066(8) 0.068(9) 0.024(6) 0.005(7) -0.006(7)
C22 0.073(9) 0.052(7) 0.066(9) 0.015(6) 0.032(7) 0.014(6)
C23 0.048(6) 0.050(6) 0.055(7) 0.010(5) 0.027(5) -0.020(5)
C24 0.056(7) 0.065(7) 0.054(8) 0.019(6) -0.003(6) -0.015(6)
C25 0.040(6) 0.048(6) 0.070(9) 0.006(5) 0.007(5) 0.006(6)
C26 0.032(5) 0.046(6) 0.051(7) -0.002(4) 0.010(5) 0.008(5)
C27 0.047(6) 0.047(6) 0.058(8) -0.012(5) 0.015(6) 0.019(6)
C28 0.044(6) 0.042(6) 0.045(6) -0.007(4) 0.014(5) -0.012(5)
C29 0.049(6) 0.022(4) 0.078(9) 0.002(4) 0.007(6) 0.011(5)
C30 0.066(7) 0.019(5) 0.077(9) -0.010(4) 0.006(6) -0.013(5)
C31 0.037(6) 0.040(6) 0.070(8) -0.004(4) 0.007(5) 0.007(6)
C32 0.044(6) 0.041(5) 0.039(6) -0.001(4) 0.002(5) -0.003(5)
C33 0.057(7) 0.046(6) 0.070(9) -0.014(5) -0.015(6) -0.018(6)
C34 0.031(5) 0.058(7) 0.051(7) -0.011(5) -0.009(5) -0.013(6)
C35 0.038(5) 0.050(6) 0.057(7) 0.008(4) 0.003(5) 0.020(6)
C36 0.055(7) 0.043(6) 0.048(7) 0.010(5) 0.009(5) -0.003(5)
C37 0.071(8) 0.034(5) 0.050(7) 0.009(5) 0.026(6) 0.018(5)
C38 0.032(6) 0.067(7) 0.055(8) -0.002(5) 0.011(5) -0.003(6)
C39 0.060(7) 0.039(6) 0.054(8) -0.007(5) 0.022(6) -0.014(5)
C40 0.051(7) 0.049(6) 0.057(8) -0.009(5) 0.007(6) -0.004(6)
C41 0.061(7) 0.039(6) 0.049(7) -0.016(5) 0.005(6) 0.016(5)
C42 0.040(6) 0.062(7) 0.078(9) -0.013(5) 0.018(6) 0.023(7)
C43 0.055(7) 0.062(7) 0.057(8) 0.001(6) 0.026(6) 0.002(6)
C44 0.053(7) 0.042(6) 0.054(7) -0.006(5) 0.006(5) -0.002(5)
C45 0.038(5) 0.030(5) 0.048(6) -0.010(4) 0.018(4) -0.006(4)
C46 0.053(7) 0.048(6) 0.072(9) -0.020(5) 0.008(6) 0.020(6)
C47 0.034(5) 0.047(6) 0.053(7) 0.016(5) 0.008(4) 0.016(6)
C48 0.066(8) 0.037(6) 0.074(9) -0.011(5) 0.031(7) 0.003(6)
C49 0.059(8) 0.048(6) 0.069(9) 0.011(5) 0.027(7) 0.025(6)
C50 0.043(6) 0.052(7) 0.059(8) -0.005(5) -0.001(5) 0.002(6)
C51 0.056(7) 0.074(9) 0.045(7) -0.016(6) 0.010(6) -0.003(6)
C52 0.051(6) 0.039(6) 0.049(7) 0.001(4) 0.019(5) 0.014(5)
C53 0.033(10) 0.067(14) 0.044(12) -0.009(9) 0.007(9) -0.022(11)
C54 0.060(14) 0.044(11) 0.023(10) 0.030(10) 0.018(9) 0.013(8)
C55 0.026(10) 0.053(13) 0.082(19) 0.015(9) 0.011(11) -0.023(13)
C56 0.037(11) 0.060(13) 0.049(13) 0.027(10) 0.011(9) 0.001(11)
Lu1 0.0338(2) 0.0395(2) 0.0515(3) -0.00315(19) 0.01054(18) -0.0019(2)
Lu2 0.0344(2) 0.02812(18) 0.0447(2) -0.00110(17) 0.01064(16) 0.0027(2)
N1 0.035(5) 0.045(5) 0.056(6) 0.005(4) 0.004(4) -0.001(4)
N2 0.042(5) 0.035(4) 0.062(6) -0.010(4) 0.016(4) -0.006(4)
N3 0.045(5) 0.050(5) 0.038(5) -0.015(4) 0.008(4) 0.009(4)
N4 0.062(6) 0.070(7) 0.039(6) 0.004(5) 0.009(5) 0.000(5)
N5 0.062(6) 0.042(5) 0.058(6) 0.004(4) 0.007(5) 0.000(5)
N6 0.033(5) 0.044(5) 0.079(7) -0.005(4) 0.011(5) -0.002(5)
N7 0.071(7) 0.040(5) 0.051(7) 0.001(5) -0.001(6) 0.006(5)
N8 0.041(5) 0.069(6) 0.059(7) -0.018(5) 0.005(5) -0.021(6)
N9 0.046(5) 0.025(4) 0.080(8) -0.008(4) 0.008(5) -0.013(5)
N10 0.033(4) 0.042(5) 0.069(7) 0.005(4) 0.008(4) 0.015(5)
N11 0.030(4) 0.047(5) 0.043(5) 0.006(4) -0.001(4) 0.009(4)
N12 0.042(5) 0.035(5) 0.073(7) 0.003(4) 0.010(5) 0.002(5)
N13 0.040(5) 0.036(4) 0.045(5) -0.003(3) 0.002(4) 0.001(4)
N14 0.039(5) 0.031(4) 0.054(6) 0.009(3) 0.008(4) -0.002(4)
N15 0.034(5) 0.069(7) 0.045(6) -0.005(4) 0.014(4) 0.000(5)
N16 0.070(7) 0.042(5) 0.063(8) -0.024(5) 0.021(6) 0.005(5)
N17 0.058(6) 0.062(6) 0.055(6) 0.010(5) 0.026(5) 0.007(5)
N18 0.062(7) 0.062(6) 0.056(7) -0.011(5) 0.022(5) -0.012(6)
O1 0.033(3) 0.041(4) 0.052(5) -0.003(3) 0.011(3) 0.002(3)
O2 0.053(4) 0.035(4) 0.041(4) 0.012(3) 0.011(3) 0.005(3)
O3 0.055(5) 0.054(5) 0.059(6) -0.007(4) 0.007(4) -0.001(4)
O4 0.062(5) 0.058(5) 0.054(5) -0.007(4) 0.001(4) 0.002(4)
O5 0.056(5) 0.066(5) 0.072(7) 0.005(4) -0.020(5) 0.012(5)
O6 0.059(5) 0.066(5) 0.051(5) -0.005(4) 0.010(4) 0.000(4)
O7 0.035(4) 0.055(5) 0.064(5) -0.018(3) 0.011(4) -0.018(4)
O8 0.068(6) 0.063(5) 0.057(6) -0.009(4) -0.007(4) -0.031(5)
O9 0.046(4) 0.033(3) 0.053(5) 0.003(3) 0.017(4) 0.001(3)
O10 0.044(4) 0.035(3) 0.041(4) -0.012(3) -0.001(3) 0.004(3)
O11 0.052(5) 0.035(4) 0.068(6) 0.011(3) 0.021(4) 0.008(4)
O12 0.060(5) 0.051(5) 0.056(5) -0.002(4) 0.022(4) 0.004(4)
O13 0.066(5) 0.062(5) 0.054(5) -0.014(4) 0.044(4) -0.011(4)
O14 0.048(5) 0.056(5) 0.053(5) -0.023(4) 0.012(4) -0.014(4)
O15 0.058(5) 0.052(5) 0.052(5) 0.002(4) 0.014(4) -0.003(4)
O16 0.054(5) 0.056(5) 0.057(6) -0.012(4) 0.013(4) -0.012(4)
O17 0.054(5) 0.049(4) 0.057(5) -0.010(4) 0.018(4) 0.017(4)
O18 0.049(5) 0.053(5) 0.067(6) 0.015(4) 0.027(4) 0.027(4)
O19 0.046(4) 0.063(5) 0.055(5) 0.013(4) 0.012(4) 0.022(4)
O20 0.058(5) 0.065(5) 0.059(6) -0.025(4) 0.015(4) -0.023(4)
O21 0.049(5) 0.058(5) 0.070(6) -0.004(4) 0.015(4) -0.009(5)
O22 0.049(5) 0.054(4) 0.064(6) -0.015(4) 0.014(4) -0.016(4)
O23 0.035(7) 0.036(7) 0.041(8) 0.011(5) -0.006(6) 0.001(6)
O24 0.031(8) 0.081(13) 0.082(14) -0.011(8) 0.011(8) 0.008(10)
O25 0.068(10) 0.061(9) 0.075(11) -0.009(7) 0.028(8) 0.020(8)
O26 0.034(9) 0.072(13) 0.061(13) -0.028(9) 0.009(9) -0.027(11)

loop_
_atom_type_symbol
_atom_type_description
_atom_type_scat_dispersion_real
_atom_type_scat_dispersion_imag
_atom_type_scat_source
C C 0.0033 0.0016 'International Tables Vol C Tables 4.2.6.8 and 6.1.1.4'
H H 0.0000 0.0000 'International Tables Vol C Tables 4.2.6.8 and 6.1.1.4'
N N 0.0061 0.0033 'International Tables Vol C Tables 4.2.6.8 and 6.1.1.4'
O O 0.0106 0.0060 'International Tables Vol C Tables 4.2.6.8 and 6.1.1.4'
Lu Lu -0.4720 5.8584 'International Tables Vol C Tables 4.2.6.8 and 6.1.1.4'

loop_
_geom_angle_atom_site_label_1
_geom_angle_atom_site_label_2
_geom_angle_atom_site_label_3
_geom_angle
O1 C1 C6 123.7(10)
O1 C1 C2 121.7(9)
C6 C1 C2 114.6(9)
C3 C2 C1 121.6(10)
C3 C2 C26 117.9(9)
C1 C2 C26 120.3(9)
C4 C3 C2 121.3(10)
C4 C3 H3 119.4
C2 C3 H3 119.4
C5 C4 C3 118.0(10)
C5 C4 C7 123.1(11)
C3 C4 C7 118.9(11)
C4 C5 C6 125.2(11)
C4 C5 H5 117.4
C6 C5 H5 117.4
C5 C6 C1 119.4(10)
C5 C6 C8 119.6(10)
C1 C6 C8 120.5(10)
C4 C7 H7A 109.5
C4 C7 H7B 109.5
H7A C7 H7B 109.5
C4 C7 H7C 109.5
H7A C7 H7C 109.5
H7B C7 H7C 109.5
N1 C8 C6 129.8(10)
N1 C8 H8 115.1
C6 C8 H8 115.1
N1 C9 C10 108.9(10)
N1 C9 H9A 109.9
C10 C9 H9A 109.9
N1 C9 H9B 109.9
C10 C9 H9B 109.9
H9A C9 H9B 108.3
N2 C10 C9 107.8(10)
N2 C10 H10A 110.1
C9 C10 H10A 110.1
N2 C10 H10B 110.1
C9 C10 H10B 110.1
H10A C10 H10B 108.5
N2 C11 C12 108.1(9)
N2 C11 H11A 110.1
C12 C11 H11A 110.1
N2 C11 H11B 110.1
C12 C11 H11B 110.1
H11A C11 H11B 108.4
N3 C12 C11 110.3(9)
N3 C12 H12A 109.6
C11 C12 H12A 109.6
N3 C12 H12B 109.6
C11 C12 H12B 109.6
H12A C12 H12B 108.1
N3 C13 C14 129.0(10)
N3 C13 H13 115.5
C14 C13 H13 115.5
C15 C14 C19 120.0
C15 C14 C13 116.9(6)
C19 C14 C13 123.1(6)
C14 C15 C16 120.0
C14 C15 H15 120.0
C16 C15 H15 120.0
C17 C16 C15 120.0
C17 C16 C20 118.2(8)
C15 C16 C20 121.7(8)
C18 C17 C16 120.0
C18 C17 H17 120.0
C16 C17 H17 120.0
C19 C18 C17 120.0
C19 C18 C21 122.7(7)
C17 C18 C21 117.2(7)
O2 C19 C18 117.8(6)
O2 C19 C14 122.1(6)
C18 C19 C14 120.0
C16 C20 H20A 109.5
C16 C20 H20B 109.5
H20A C20 H20B 109.5
C16 C20 H20C 109.5
H20A C20 H20C 109.5
H20B C20 H20C 109.5
N5 C21 N4 101.2(10)
N5 C21 C18 114.8(11)
N4 C21 C18 110.3(11)
N5 C21 H21 110.1
N4 C21 H21 110.1
C18 C21 H21 110.1
C23 C22 N4 104.4(10)
C23 C22 H22A 110.9
N4 C22 H22A 110.9
C23 C22 H22B 110.9
N4 C22 H22B 110.9
H22A C22 H22B 108.9
N5 C23 C22 101.8(10)
N5 C23 H23A 111.4
C22 C23 H23A 111.4
N5 C23 H23B 111.4
C22 C23 H23B 111.4
H23A C23 H23B 109.3
N5 C24 C25 110.0(10)
N5 C24 H24A 109.7
C25 C24 H24A 109.7
N5 C24 H24B 109.7
C25 C24 H24B 109.7
H24A C24 H24B 108.2
N6 C25 C24 109.2(9)
N6 C25 H25A 109.8
C24 C25 H25A 109.8
N6 C25 H25B 109.8
C24 C25 H25B 109.8
H25A C25 H25B 108.3
N6 C26 C2 123.6(9)
N6 C26 H26 118.2
C2 C26 H26 118.2
O10 C27 C28 120.0(10)
O10 C27 C32 121.8(10)
C28 C27 C32 118.2(10)
C29 C28 C27 120.2(10)
C29 C28 C52 118.9(10)
C27 C28 C52 120.6(9)
C28 C29 C30 123.7(9)
C28 C29 H29 118.2
C30 C29 H29 118.2
C31 C30 C29 115.5(9)
C31 C30 C33 121.8(11)
C29 C30 C33 122.3(10)
C30 C31 C32 123.6(10)
C30 C31 H31 118.2
C32 C31 H31 118.2
C31 C32 C27 118.5(10)
C31 C32 C34 117.8(9)
C27 C32 C34 123.6(9)
C30 C33 H33A 109.5
C30 C33 H33B 109.5
H33A C33 H33B 109.5
C30 C33 H33C 109.5
H33A C33 H33C 109.5
H33B C33 H33C 109.5
N11 C34 C32 126.3(9)
N11 C34 H34 116.8
C32 C34 H34 116.8
C36 C35 N11 110.8(9)
C36 C35 H35A 109.5
N11 C35 H35A 109.5
C36 C35 H35B 109.5
N11 C35 H35B 109.5
H35A C35 H35B 108.1
N10 C36 C35 107.2(10)
N10 C36 H36A 110.3
C35 C36 H36A 110.3
N10 C36 H36B 110.3
C35 C36 H36B 110.3
H36A C36 H36B 108.5
C38 C37 N10 111.6(9)
C38 C37 H37A 109.3
N10 C37 H37A 109.3
C38 C37 H37B 109.3
N10 C37 H37B 109.3
H37A C37 H37B 108.0
C37 C38 N9 106.4(10)
C37 C38 H38A 110.5
N9 C38 H38A 110.5
C37 C38 H38B 110.5
N9 C38 H38B 110.5
H38A C38 H38B 108.6
N9 C39 C40 125.8(10)
N9 C39 H39 117.1
C40 C39 H39 117.1
C39 C40 C41 117.2(11)
C39 C40 C45 123.4(11)
C41 C40 C45 119.4(11)
C42 C41 C40 123.1(11)
C42 C41 H41 118.5
C40 C41 H41 118.5
C43 C42 C41 117.0(10)
C43 C42 C46 119.4(12)
C41 C42 C46 123.6(11)
C42 C43 C44 123.2(11)
C42 C43 H43 118.4
C44 C43 H43 118.4
C47 C44 C45 121.6(10)
C47 C44 C43 119.1(11)
C45 C44 C43 119.2(10)
O9 C45 C44 119.8(9)
O9 C45 C40 122.5(9)
C44 C45 C40 117.6(9)
C42 C46 H46A 109.5
C42 C46 H46B 109.5
H46A C46 H46B 109.5
C42 C46 H46C 109.5
H46A C46 H46C 109.5
H46B C46 H46C 109.5
N14 C47 C44 122.6(10)
N14 C47 H47 118.7
C44 C47 H47 118.7
N14 C48 C49 109.9(11)
N14 C48 H48A 109.7
C49 C48 H48A 109.7
N14 C48 H48B 109.7
C49 C48 H48B 109.7
H48A C48 H48B 108.2
N13 C49 C48 111.8(10)
N13 C49 H49A 109.3
C48 C49 H49A 109.3
N13 C49 H49B 109.3
C48 C49 H49B 109.3
H49A C49 H49B 107.9
N13 C50 C51 101.5(9)
N13 C50 H50A 111.5
C51 C50 H50A 111.5
N13 C50 H50B 111.5
C51 C50 H50B 111.5
H50A C50 H50B 109.3
N12 C51 C50 101.3(10)
N12 C51 H51A 111.5
C50 C51 H51A 111.5
N12 C51 H51B 111.5
C50 C51 H51B 111.5
H51A C51 H51B 109.3
N13 C52 N12 97.4(8)
N13 C52 C28 120.6(9)
N12 C52 C28 110.9(9)
N13 C52 H52 109.1
N12 C52 H52 109.1
C28 C52 H52 109.1
C54 C53 H53A 109.5
C54 C53 H53B 109.5
H53A C53 H53B 109.5
C54 C53 H53C 109.5
H53A C53 H53C 109.5
H53B C53 H53C 109.5
C53 C54 O23 108.4(16)
C53 C54 H54A 110.0
O23 C54 H54A 110.0
C53 C54 H54B 110.0
O23 C54 H54B 110.0
H54A C54 H54B 108.4
O24 C55 O23 120.7(18)
O24 C55 C56 130(2)
O23 C55 C56 110(2)
C55 C56 H56A 109.5
C55 C56 H56B 109.5
H56A C56 H56B 109.5
C55 C56 H56C 109.5
H56A C56 H56C 109.5
H56B C56 H56C 109.5
O2 Lu1 O1 90.0(3)
O2 Lu1 O7 128.8(3)
O1 Lu1 O7 78.1(3)
O2 Lu1 O4 84.2(3)
O1 Lu1 O4 124.0(3)
O7 Lu1 O4 142.9(3)
O2 Lu1 N2 133.9(3)
O1 Lu1 N2 136.2(3)
O7 Lu1 N2 73.0(3)
O4 Lu1 N2 71.0(3)
O2 Lu1 N3 74.7(3)
O1 Lu1 N3 142.6(3)
O7 Lu1 N3 85.3(3)
O4 Lu1 N3 88.7(3)
N2 Lu1 N3 66.7(3)
O2 Lu1 N1 144.6(3)
O1 Lu1 N1 75.1(3)
O7 Lu1 N1 80.0(3)
O4 Lu1 N1 78.5(3)
N2 Lu1 N1 68.0(3)
N3 Lu1 N1 134.7(3)
O2 Lu1 O3 71.8(3)
O1 Lu1 O3 73.8(3)
O7 Lu1 O3 145.2(3)
O4 Lu1 O3 51.5(3)
N2 Lu1 O3 115.2(3)
N3 Lu1 O3 129.5(3)
N1 Lu1 O3 73.2(3)
O2 Lu1 O6 78.1(3)
O1 Lu1 O6 70.2(3)
O7 Lu1 O6 50.9(3)
O4 Lu1 O6 157.5(3)
N2 Lu1 O6 112.3(3)
N3 Lu1 O6 73.4(3)
N1 Lu1 O6 123.8(3)
O3 Lu1 O6 132.4(3)
O2 Lu1 N7 78.1(3)
O1 Lu1 N7 99.1(3)
O7 Lu1 N7 152.6(3)
O4 Lu1 N7 25.4(3)
N2 Lu1 N7 92.2(3)
N3 Lu1 N7 110.4(3)
N1 Lu1 N7 73.0(3)
O3 Lu1 N7 26.2(3)
O6 Lu1 N7 153.8(3)
O9 Lu2 O10 86.1(3)
O9 Lu2 O11 82.6(3)
O10 Lu2 O11 127.1(3)
O9 Lu2 N11 143.1(3)
O10 Lu2 N11 75.0(3)
O11 Lu2 N11 84.1(3)
O9 Lu2 O15 125.9(3)
O10 Lu2 O15 81.4(3)
O11 Lu2 O15 143.7(3)
N11 Lu2 O15 82.7(3)
O9 Lu2 N9 73.3(3)
O10 Lu2 N9 145.6(3)
O11 Lu2 N9 78.0(3)
N11 Lu2 N9 136.4(3)
O15 Lu2 N9 88.7(3)
O9 Lu2 N10 139.5(3)
O10 Lu2 N10 134.3(3)
O11 Lu2 N10 74.0(3)
N11 Lu2 N10 67.1(3)
O15 Lu2 N10 69.7(3)
N9 Lu2 N10 69.9(3)
O9 Lu2 O14 74.8(3)
O10 Lu2 O14 71.9(3)
O11 Lu2 O14 149.6(3)
N11 Lu2 O14 126.0(3)
O15 Lu2 O14 51.3(3)
N9 Lu2 O14 76.2(3)
N10 Lu2 O14 111.2(3)
O9 Lu2 O12 72.6(3)
O10 Lu2 O12 75.4(3)
O11 Lu2 O12 51.9(3)
N11 Lu2 O12 72.2(3)
O15 Lu2 O12 149.3(3)
N9 Lu2 O12 121.7(3)
N10 Lu2 O12 114.0(3)
O14 Lu2 O12 134.8(3)
O9 Lu2 N15 75.6(3)
O10 Lu2 N15 101.1(3)
O11 Lu2 N15 26.1(3)
N11 Lu2 N15 77.4(3)
O15 Lu2 N15 158.4(3)
N9 Lu2 N15 100.0(3)
N10 Lu2 N15 94.7(3)
O14 Lu2 N15 150.0(3)
O12 Lu2 N15 25.7(3)
O9 Lu2 N16 100.5(3)
O10 Lu2 N16 75.1(3)
O11 Lu2 N16 157.7(3)
N11 Lu2 N16 104.6(3)
O15 Lu2 N16 25.5(3)
N9 Lu2 N16 81.8(3)
N10 Lu2 N16 90.4(4)
O14 Lu2 N16 25.8(3)
O12 Lu2 N16 150.2(3)
N15 Lu2 N16 175.0(3)
C8 N1 C9 118.1(9)
C8 N1 Lu1 127.4(7)
C9 N1 Lu1 114.2(7)
C10 N2 C11 110.5(9)
C10 N2 Lu1 113.8(7)
C11 N2 Lu1 111.7(7)
C10 N2 H2 106.8
C11 N2 H2 106.8
Lu1 N2 H2 106.8
C13 N3 C12 114.3(10)
C13 N3 Lu1 127.1(8)
C12 N3 Lu1 118.5(7)
C21 N4 C22 103.4(11)
C21 N4 H4A 111.1
C22 N4 H4A 111.1
C21 N4 H4B 111.1
C22 N4 H4B 111.1
H4A N4 H4B 109.0
C23 N5 C21 101.9(10)
C23 N5 C24 121.6(11)
C21 N5 C24 113.9(9)
C26 N6 C25 121.0(9)
C26 N6 H6A 119.5
C25 N6 H6A 119.5
O5 N7 O4 123.6(11)
O5 N7 O3 119.9(12)
O4 N7 O3 116.4(10)
O5 N7 Lu1 175.4(10)
O4 N7 Lu1 53.4(5)
O3 N7 Lu1 63.2(6)
O8 N8 O6 124.0(11)
O8 N8 O7 121.6(11)
O6 N8 O7 114.3(9)
C39 N9 C38 115.4(9)
C39 N9 Lu2 130.5(7)
C38 N9 Lu2 113.8(7)
C36 N10 C37 115.6(9)
C36 N10 Lu2 112.6(7)
C37 N10 Lu2 110.8(6)
C36 N10 H10 105.7
C37 N10 H10 105.7
Lu2 N10 H10 105.7
C34 N11 C35 116.4(9)
C34 N11 Lu2 126.4(7)
C35 N11 Lu2 117.1(6)
C52 N12 C51 110.1(9)
C52 N12 H12C 109.6
C51 N12 H12C 109.6
C52 N12 H12D 109.6
C51 N12 H12D 109.6
H12C N12 H12D 108.2
C50 N13 C49 112.9(9)
C50 N13 C52 103.7(9)
C49 N13 C52 115.1(9)
C47 N14 C48 126.7(9)
C47 N14 H14A 116.6
C48 N14 H14A 116.6
O13 N15 O12 121.7(11)
O13 N15 O11 120.2(10)
O12 N15 O11 118.1(10)
O13 N15 Lu2 175.0(8)
O12 N15 Lu2 63.0(6)
O11 N15 Lu2 55.1(5)
O16 N16 O15 120.9(12)
O16 N16 O14 122.3(11)
O15 N16 O14 116.8(11)
O16 N16 Lu2 177.0(9)
O15 N16 Lu2 56.3(6)
O14 N16 Lu2 60.5(6)
O19 N17 O17 122.7(10)
O19 N17 O18 116.9(10)
O17 N17 O18 120.4(10)
O20 N18 O21 123.6(11)
O20 N18 O22 115.3(10)
O21 N18 O22 121.2(10)
C1 O1 Lu1 142.3(7)
C19 O2 Lu1 137.4(6)
N7 O3 Lu1 90.6(7)
N7 O4 Lu1 101.2(7)
N8 O6 Lu1 92.2(6)
N8 O7 Lu1 102.5(7)
C45 O9 Lu2 141.6(6)
C27 O10 Lu2 130.8(7)
N15 O11 Lu2 98.8(6)
N15 O12 Lu2 91.2(6)
N16 O14 Lu2 93.7(7)
N16 O15 Lu2 98.2(8)
C55 O23 C54 120.3(16)
H25F O25 H25C 109.5
H26A O26 H26B 109.5

loop_
_geom_bond_atom_site_label_1
_geom_bond_atom_site_label_2
_geom_bond_distance
C1 O1 1.286(12)
C1 C6 1.434(14)
C1 C2 1.436(14)
C2 C3 1.416(14)
C2 C26 1.449(14)
C3 C4 1.365(15)
C3 H3 0.9300
C4 C5 1.328(18)
C4 C7 1.479(15)
C5 C6 1.405(16)
C5 H5 0.9300
C6 C8 1.460(17)
C7 H7A 0.9600
C7 H7B 0.9600
C7 H7C 0.9600
C8 N1 1.279(15)
C8 H8 0.9300
C9 N1 1.456(15)
C9 C10 1.489(18)
C9 H9A 0.9700
C9 H9B 0.9700
C10 N2 1.462(13)
C10 H10A 0.9700
C10 H10B 0.9700
C11 N2 1.479(15)
C11 C12 1.504(17)
C11 H11A 0.9700
C11 H11B 0.9700
C12 N3 1.486(15)
C12 H12A 0.9700
C12 H12B 0.9700
C13 N3 1.252(15)
C13 C14 1.452(14)
C13 H13 0.9300
C14 C15 1.3900
C14 C19 1.3900
C15 C16 1.3900
C15 H15 0.9300
C16 C17 1.3900
C16 C20 1.541(11)
C17 C18 1.3900
C17 H17 0.9300
C18 C19 1.3900
C18 C21 1.526(17)
C19 O2 1.353(8)
C20 H20A 0.9600
C20 H20B 0.9600
C20 H20C 0.9600
C21 N5 1.452(17)
C21 N4 1.478(16)
C21 H21 0.9800
C22 C23 1.512(18)
C22 N4 1.522(15)
C22 H22A 0.9700
C22 H22B 0.9700
C23 N5 1.446(16)
C23 H23A 0.9700
C23 H23B 0.9700
C24 N5 1.462(14)
C24 C25 1.519(16)
C24 H24A 0.9700
C24 H24B 0.9700
C25 N6 1.482(13)
C25 H25A 0.9700
C25 H25B 0.9700
C26 N6 1.299(13)
C26 H26 0.9300
C27 O10 1.310(13)
C27 C28 1.399(15)
C27 C32 1.436(16)
C28 C29 1.389(14)
C28 C52 1.482(15)
C29 C30 1.408(16)
C29 H29 0.9300
C30 C31 1.378(15)
C30 C33 1.500(13)
C31 C32 1.425(15)
C31 H31 0.9300
C32 C34 1.453(15)
C33 H33A 0.9600
C33 H33B 0.9600
C33 H33C 0.9600
C34 N11 1.260(14)
C34 H34 0.9300
C35 C36 1.472(16)
C35 N11 1.483(12)
C35 H35A 0.9700
C35 H35B 0.9700
C36 N10 1.462(14)
C36 H36A 0.9700
C36 H36B 0.9700
C37 C38 1.476(16)
C37 N10 1.508(14)
C37 H37A 0.9700
C37 H37B 0.9700
C38 N9 1.489(15)
C38 H38A 0.9700
C38 H38B 0.9700
C39 N9 1.309(15)
C39 C40 1.394(17)
C39 H39 0.9300
C40 C41 1.414(17)
C40 C45 1.439(14)
C41 C42 1.404(18)
C41 H41 0.9300
C42 C43 1.376(18)
C42 C46 1.488(15)
C43 C44 1.434(17)
C43 H43 0.9300
C44 C47 1.393(15)
C44 C45 1.432(16)
C45 O9 1.287(12)
C46 H46A 0.9600
C46 H46B 0.9600
C46 H46C 0.9600
C47 N14 1.287(14)
C47 H47 0.9300
C48 N14 1.483(13)
C48 C49 1.489(18)
C48 H48A 0.9700
C48 H48B 0.9700
C49 N13 1.464(15)
C49 H49A 0.9700
C49 H49B 0.9700
C50 N13 1.461(15)
C50 C51 1.550(19)
C50 H50A 0.9700
C50 H50B 0.9700
C51 N12 1.486(15)
C51 H51A 0.9700
C51 H51B 0.9700
C52 N13 1.472(13)
C52 N12 1.474(15)
C52 H52 0.9800
C53 C54 1.44(3)
C53 H53A 0.9600
C53 H53B 0.9600
C53 H53C 0.9600
C54 O23 1.47(2)
C54 H54A 0.9700
C54 H54B 0.9700
C55 O24 1.19(3)
C55 O23 1.34(3)
C55 C56 1.43(3)
C56 H56A 0.9600
C56 H56B 0.9600
C56 H56C 0.9600
Lu1 O2 2.163(7)
Lu1 O1 2.178(7)
Lu1 O7 2.366(8)
Lu1 O4 2.368(8)
Lu1 N2 2.465(9)
Lu1 N3 2.466(9)
Lu1 N1 2.469(9)
Lu1 O3 2.582(9)
Lu1 O6 2.605(8)
Lu1 N7 2.892(11)
Lu2 O9 2.163(7)
Lu2 O10 2.218(7)
Lu2 O11 2.366(9)
Lu2 N11 2.446(8)
Lu2 O15 2.447(9)
Lu2 N9 2.457(8)
Lu2 N10 2.471(8)
Lu2 O14 2.539(9)
Lu2 O12 2.542(9)
Lu2 N15 2.852(10)
Lu2 N16 2.912(12)
N2 H2 0.9100
N4 H4A 0.9000
N4 H4B 0.9000
N6 H6A 0.8600
N7 O5 1.258(14)
N7 O4 1.263(14)
N7 O3 1.277(13)
N8 O8 1.191(12)
N8 O6 1.257(13)
N8 O7 1.298(12)
N10 H10 0.9100
N12 H12C 0.9000
N12 H12D 0.9000
N14 H14A 0.8600
N15 O13 1.209(12)
N15 O12 1.239(12)
N15 O11 1.271(12)
N16 O16 1.234(14)
N16 O15 1.265(14)
N16 O14 1.271(14)
N17 O19 1.224(12)
N17 O17 1.241(12)
N17 O18 1.275(12)
N18 O20 1.194(12)
N18 O21 1.211(13)
N18 O22 1.234(13)
O25 H25F 0.8499
O25 H25C 0.8500
O26 H26A 0.8499
O26 H26B 0.8500

loop_
_geom_hbond_atom_site_label_D
_geom_hbond_atom_site_label_H
_geom_hbond_atom_site_label_A
_geom_hbond_site_symmetry_A
_geom_hbond_distance_DH
_geom_hbond_distance_HA
_geom_hbond_distance_DA
_geom_hbond_angle_DHA
N4 H4A O2 . 0.90 2.07 2.765(13) 133.2
N4 H4B O22 . 0.90 1.94 2.826(13) 166.3
N4 H4B O20 . 0.90 2.45 3.108(14) 130.4
N4 H4B N18 . 0.90 2.59 3.435(15) 156.2
N6 H6A O1 . 0.86 1.99 2.635(11) 131.0
N6 H6A O6 . 0.86 2.63 3.407(14) 150.7
N10 H10 O15 . 0.91 2.35 2.810(13) 111.3
N12 H12D O10 . 0.90 1.90 2.641(12) 138.1
N14 H14A O9 . 0.86 1.86 2.560(10) 137.0
O25 H25F O8 . 0.85 2.53 3.007(19) 116.3
O25 H25C O5 2_565 0.85 2.32 2.992(19) 136.6
N2 H2 O19 2_565 0.91 2.08 2.959(11) 162.6
N10 H10 O20 4_455 0.91 2.24 3.112(14) 161.2
N12 H12C O18 1_546 0.90 1.92 2.810(13) 170.3
N12 H12C O19 1_546 0.90 2.53 3.126(12) 124.0
N12 H12C N17 1_546 0.90 2.59 3.413(14) 151.5
